data_4513315
loop_
_publ_author_name
'Lusi, Matteo'
'Vitorica-Yrezabal, Inigo J.'
'Zaworotko, Michael J.'

_publ_section_title
;
 Expanding the Scope of Molecular Mixed Crystals Enabled by Three
 Component Solid Solutions
;
_journal_issue 8
_journal_name_full 'Crystal Growth &amp; Design'
_journal_page_first 4098
_journal_paper_doi 10.1021/acs.cgd.5b00685
_journal_volume 15
_journal_year 2015
_chemical_formula_sum 'C12.3 H8.3 N1.7'
_chemical_formula_weight 179.91
_chemical_name_systematic
;
 ?
;
_space_group_crystal_system monoclinic
_space_group_IT_number 14
_space_group_name_Hall '-P 2yn'
_space_group_name_H-M_alt 'P 1 21/n 1'
_symmetry_space_group_name_Hall '-P 2yn'
_symmetry_space_group_name_H-M 'P 1 21/n 1'
_atom_sites_solution_hydrogens geom
_audit_creation_method SHELXL-2014
_cell_angle_alpha 90
_cell_angle_beta 103.028(5)
_cell_angle_gamma 90
_cell_formula_units_Z 2
_cell_length_a 7.0829(17)
_cell_length_b 4.9885(12)
_cell_length_c 12.565(3)
_cell_measurement_temperature 100(2)
_cell_volume 432.53(18)
_computing_structure_refinement 'SHELXL-2014 (Sheldrick, 2014)'
_diffrn_ambient_temperature 100(2)
_diffrn_measured_fraction_theta_full 1.000
_diffrn_measured_fraction_theta_max 0.998
_diffrn_radiation_type MoK\a
_diffrn_radiation_wavelength 0.71073
_diffrn_reflns_av_R_equivalents 0.0654
_diffrn_reflns_av_unetI/netI 0.0377
_diffrn_reflns_Laue_measured_fraction_full 1.000
_diffrn_reflns_Laue_measured_fraction_max 0.998
_diffrn_reflns_limit_h_max 8
_diffrn_reflns_limit_h_min -8
_diffrn_reflns_limit_k_max 6
_diffrn_reflns_limit_k_min -6
_diffrn_reflns_limit_l_max 15
_diffrn_reflns_limit_l_min -15
_diffrn_reflns_number 7462
_diffrn_reflns_point_group_measured_fraction_full 1.000
_diffrn_reflns_point_group_measured_fraction_max 0.998
_diffrn_reflns_theta_full 25.242
_diffrn_reflns_theta_max 25.766
_diffrn_reflns_theta_min 3.044
_exptl_absorpt_coefficient_mu 0.083
_exptl_absorpt_correction_T_max 0.75
_exptl_absorpt_correction_T_min 0.64
_exptl_absorpt_correction_type multi-scan
_exptl_absorpt_process_details sadabs
_exptl_crystal_colour yellow
_exptl_crystal_density_diffrn 1.381
_exptl_crystal_description needle
_exptl_crystal_F_000 188
_refine_diff_density_max 0.181
_refine_diff_density_min -0.222
_refine_diff_density_rms 0.049
_refine_ls_extinction_method none
_refine_ls_goodness_of_fit_ref 1.162
_refine_ls_hydrogen_treatment constr
_refine_ls_matrix_type full
_refine_ls_number_parameters 65
_refine_ls_number_reflns 826
_refine_ls_number_restraints 0
_refine_ls_restrained_S_all 1.162
_refine_ls_R_factor_all 0.0816
_refine_ls_R_factor_gt 0.0579
_refine_ls_shift/su_max 0.000
_refine_ls_shift/su_mean 0.000
_refine_ls_structure_factor_coef Fsqd
_refine_ls_weighting_details 'w=1/[\s^2^(Fo^2^)+(0.0148P)^2^+0.4881P] where P=(Fo^2^+2Fc^2^)/3'
_refine_ls_weighting_scheme calc
_refine_ls_wR_factor_gt 0.0981
_refine_ls_wR_factor_ref 0.1044
_reflns_Friedel_coverage 0.000
_reflns_number_gt 651
_reflns_number_total 826
_reflns_threshold_expression 'I > 2\s(I)'
_cod_data_source_file cg5b00685_si_012.cif
_cod_data_source_block D:\#11
_cod_depositor_comments 'Adding full bibliography for 4513301--4513322.cif.'
_cod_original_cell_volume 432.54(18)
_cod_original_formula_sum 'C12.30 H8.30 N1.70'
_cod_database_code 4513315
_shelx_space_group_comment
;
The symmetry employed for this shelxl refinement is uniquely defined
by the following loop, which should always be used as a source of
symmetry information in preference to the above space-group names.
They are only intended as comments.
;
_shelxl_version_number 2014-3

loop_
_space_group_symop_operation_xyz
'x, y, z'
'-x+1/2, y+1/2, -z+1/2'
'-x, -y, -z'
'x-1/2, -y-1/2, z-1/2'

loop_
_atom_site_label
_atom_site_type_symbol
_atom_site_fract_x
_atom_site_fract_y
_atom_site_fract_z
_atom_site_U_iso_or_equiv
_atom_site_adp_type
_atom_site_occupancy
_atom_site_site_symmetry_order
_atom_site_calc_flag
_atom_site_refinement_flags_posn
_atom_site_refinement_flags_adp
_atom_site_refinement_flags_occupancy
_atom_site_disorder_assembly
_atom_site_disorder_group
N1 N 0.1975(3) 0.0582(4) 0.04864(14) 0.0153(5) Uani 0.85(3) 1 d . . P A 1
C1 C 0.1975(3) 0.0582(4) 0.04864(14) 0.0153(5) Uani 0.15(3) 1 d . . P A 2
H1 H 0.3291 0.0971 0.0813 0.018 Uiso 0.15(3) 1 calc R U P A 2
C2 C 0.1478(3) -0.1316(4) -0.02858(17) 0.0155(5) Uani 1 1 d . . . . .
C3 C 0.2957(3) -0.2802(5) -0.06279(18) 0.0197(6) Uani 1 1 d . . . . .
H3 H 0.4281 -0.2436 -0.0312 0.024 Uiso 1 1 calc R U . . .
C4 C 0.2483(3) -0.4733(5) -0.14015(18) 0.0208(5) Uani 1 1 d . . . . .
H4 H 0.3482 -0.5724 -0.1615 0.025 Uiso 1 1 calc R U . . .
C5 C 0.0507(3) 0.1900(4) 0.07710(17) 0.0156(5) Uani 1 1 d . . . . .
C6 C 0.0928(3) 0.3943(4) 0.15826(18) 0.0194(5) Uani 1 1 d . . . . .
H6 H 0.2239 0.4366 0.1909 0.023 Uiso 1 1 calc R U . . .
C7 C -0.0521(3) 0.5293(5) 0.18949(18) 0.0203(5) Uani 1 1 d . . . . .
H7 H -0.0217 0.6622 0.2448 0.024 Uiso 1 1 calc R U . . .

loop_
_atom_site_aniso_label
_atom_site_aniso_U_11
_atom_site_aniso_U_22
_atom_site_aniso_U_33
_atom_site_aniso_U_23
_atom_site_aniso_U_13
_atom_site_aniso_U_12
N1 0.0176(11) 0.0119(10) 0.0173(10) 0.0009(8) 0.0058(8) -0.0005(8)
C1 0.0176(11) 0.0119(10) 0.0173(10) 0.0009(8) 0.0058(8) -0.0005(8)
C2 0.0200(12) 0.0123(11) 0.0150(11) 0.0056(9) 0.0054(9) -0.0002(9)
C3 0.0183(12) 0.0172(12) 0.0249(13) 0.0033(10) 0.0074(10) -0.0002(10)
C4 0.0245(13) 0.0158(11) 0.0254(12) 0.0002(10) 0.0125(10) 0.0027(10)
C5 0.0201(12) 0.0112(11) 0.0161(11) 0.0062(9) 0.0051(9) -0.0004(9)
C6 0.0218(13) 0.0173(12) 0.0185(12) -0.0006(9) 0.0036(10) -0.0039(10)
C7 0.0294(14) 0.0152(11) 0.0178(11) -0.0022(10) 0.0085(10) -0.0023(10)

loop_
_atom_type_symbol
_atom_type_description
_atom_type_scat_dispersion_real
_atom_type_scat_dispersion_imag
_atom_type_scat_source
C C 0.0033 0.0016 'International Tables Vol C Tables 4.2.6.8 and 6.1.1.4'
H H 0.0000 0.0000 'International Tables Vol C Tables 4.2.6.8 and 6.1.1.4'
N N 0.0061 0.0033 'International Tables Vol C Tables 4.2.6.8 and 6.1.1.4'

loop_
_geom_angle_atom_site_label_1
_geom_angle_atom_site_label_2
_geom_angle_atom_site_label_3
_geom_angle
_geom_angle_site_symmetry_3
C2 N1 C5 116.32(19) .
N1 C2 C3 119.5(2) .
N1 C2 C5 121.57(19) 3
C3 C2 C5 118.9(2) 3
C4 C3 C2 120.4(2) .
C3 C4 C7 120.9(2) 3
N1 C5 C6 119.3(2) .
N1 C5 C2 122.11(19) 3
C6 C5 C2 118.5(2) 3
C7 C6 C5 120.8(2) .
C6 C7 C4 120.5(2) 3

loop_
_geom_bond_atom_site_label_1
_geom_bond_atom_site_label_2
_geom_bond_distance
_geom_bond_site_symmetry_2
N1 C2 1.345(3) .
N1 C5 1.345(3) .
C2 C3 1.426(3) .
C2 C5 1.430(3) 3
C3 C4 1.356(3) .
C4 C7 1.416(3) 3
C5 C6 1.425(3) .
C5 C2 1.430(3) 3
C6 C7 1.357(3) .
C7 C4 1.416(3) 3
